data_2001019
loop_
_publ_author_name
'Robinson, P. D.'
'Bausch, M. J.'
'Jirka, G. P.'

_publ_section_title
;
 Structure of 2-(4-aminophenyl)-1,3-propanedinitrile
;
_journal_issue 3
_journal_name_full 'Acta Crystallographica Section C'
_journal_page_first 554
_journal_page_last 556
_journal_paper_doi 10.1107/S0108270191010880
_journal_volume 48
_journal_year 1992
_chemical_formula_sum 'C9 H7 N3'
_chemical_formula_weight 157.17
_symmetry_cell_setting orthorhombic
_symmetry_space_group_name_Hall 'P 2c -2n'
_symmetry_space_group_name_H-M 'P n a 21'
_cell_angle_alpha 90
_cell_angle_beta 90
_cell_angle_gamma 90
_cell_formula_units_Z 4
_cell_length_a 8.758(5)
_cell_length_b 16.795(6)
_cell_length_c 5.646(4)
_cell_volume 830.5(8)
_diffrn_radiation_type Mo
_diffrn_radiation_wavelength 0.71069
_exptl_absorpt_coefficient_mu 0.075
_exptl_crystal_density_diffrn 1.257
_exptl_crystal_F_000 328
_cod_data_source_file cr0366.cif
_cod_data_source_block cr0366a
_cod_original_cell_volume 831.0(10)
_cod_database_code 2001019

loop_
_atom_site_label
_atom_site_fract_x
_atom_site_fract_y
_atom_site_fract_z
N(1) 1.3431(5) .1447(3) .6488
N(3) 1.0871(8) .2759(3) 1.168(2)
N(4) .6107(6) -.0257(4) .701(2)
C(1) 1.2308(6) .1740(3) .697(2)
C(2) 1.0815(6) .2082(3) .755(2)
C(3) 1.0879(8) .2468(4) .985(2)
C(1') .9566(5) .1453(3) .742(2)
C(2') .9404(6) .0878(3) .915(2)
C(3') .8280(6) .0308(3) .900(2)
C(4') .7286(5) .0296(3) .713(2)
C(5') .7441(6) .0872(3) .534(2)
C(6') .8584(5) .1440(3) .552(2)
H(2) 1.060(5) .249(3) .640(10)
H(2') 1.0083 .0876 1.0451
H(3') .8192 -.0081 1.0210
H(5') .6769 .0873 .4012
H(6') .8691 .1828 .4305
H(4a) .625(6) -.072(3) .790(10)
H(4b) .566(7) -.036(4) .570(10)

loop_
_geom_bond_atom_site_label_1
_geom_bond_atom_site_label_2
_geom_bond_distance
N(1) C(1) 1.133(6)
N(3) C(3) 1.143(7)
N(4) C(4') 1.391(6)
N(4) H(4a) 0.95(5)
N(4) H(4b) 0.87(7)
C(1) C(2) 1.465(7)
C(2) C(3) 1.451(8)
C(2) C(1') 1.522(6)
C(2) H(2) 0.97(5)
C(1') C(2') 1.378(8)
C(1') C(6') 1.375(7)
C(2') C(3') 1.376(7)
C(3') C(4') 1.373(7)
C(4') C(5') 1.403(8)
C(5') C(6') 1.387(6)
